data_2229383
loop_
_publ_author_name
'Brzezinski, Krzysztof'
'Wa\/lejko, Piotr'
'Baj, Aneta'
'Witkowski, Stanis\/law'
'Dauter, Zbigniew'

_publ_section_title
;
 2,2,5,7,8-Pentamethylchroman-6-yl
 2,3,4,6-tetra-<i>O</i>-acetyl-\a-<small>D</small>-glucopyranoside from
 synchrotron data
;
_journal_coeditor_code GK2341
_journal_issue 3
_journal_name_full 'Acta Crystallographica Section E'
_journal_page_first o718
_journal_paper_doi 10.1107/S160053681100626X
_journal_volume 67
_journal_year 2011
_chemical_formula_iupac 'C28 H38 O11'
_chemical_formula_moiety 'C28 H38 O11'
_chemical_formula_sum 'C28 H38 O11'
_chemical_formula_weight 550.58
_chemical_name_systematic
;
2,2,5,7,8-Pentamethylchroman-6-yl
2,3,4,6-tetra-<i>O</i>-acetyl-\a-D-glucopyranoside
;
_space_group_IT_number 1
_symmetry_cell_setting triclinic
_symmetry_space_group_name_Hall 'P 1'
_symmetry_space_group_name_H-M 'P 1'
_atom_sites_solution_hydrogens geom
_atom_sites_solution_primary direct
_atom_sites_solution_secondary difmap
_cell_angle_alpha 85.74(5)
_cell_angle_beta 89.13(5)
_cell_angle_gamma 88.16(5)
_cell_formula_units_Z 2
_cell_length_a 8.660(10)
_cell_length_b 11.300(10)
_cell_length_c 14.550(10)
_cell_measurement_reflns_used 5956
_cell_measurement_temperature 100(2)
_cell_measurement_theta_max 22.55
_cell_measurement_theta_min 1.50
_cell_volume 1419(2)
_computing_cell_refinement 'HKL2000 (Otwinowski & Minor, 1997)'
_computing_data_collection 'NECAT APS beamline software'
_computing_data_reduction 'HKL2000 (Otwinowski & Minor, 1997)'
_computing_molecular_graphics 'ORTEP-3 (Farrugia, 1997) and PyMOL (DeLano, 2002)'
_computing_publication_material 'SHELXL97 (Sheldrick, 2008)'
_computing_structure_refinement 'SHELXL97 (Sheldrick, 2008)'
_computing_structure_solution 'SHELXD (Sheldrick, 2008)'
_diffrn_ambient_temperature 100(2)
_diffrn_measured_fraction_theta_full 0.916
_diffrn_measured_fraction_theta_max 0.916
_diffrn_measurement_device_type 'Mar Research MAR315 CCD'
_diffrn_measurement_method \w
_diffrn_radiation_monochromator 'Si111 double crystal'
_diffrn_radiation_source 'NECAT 24ID-C synchrotron beamline APS, USA'
_diffrn_radiation_type synchrotron
_diffrn_radiation_wavelength 0.59040
_diffrn_reflns_av_R_equivalents 0.0230
_diffrn_reflns_av_sigmaI/netI 0.0584
_diffrn_reflns_limit_h_max 11
_diffrn_reflns_limit_h_min 0
_diffrn_reflns_limit_k_max 14
_diffrn_reflns_limit_k_min -14
_diffrn_reflns_limit_l_max 18
_diffrn_reflns_limit_l_min -18
_diffrn_reflns_number 8538
_diffrn_reflns_theta_full 22.55
_diffrn_reflns_theta_max 22.55
_diffrn_reflns_theta_min 1.50
_exptl_absorpt_coefficient_mu 0.061
_exptl_absorpt_correction_T_max 0.995
_exptl_absorpt_correction_T_min 0.985
_exptl_absorpt_correction_type multi-scan
_exptl_absorpt_process_details '(SCALEPACK; Otwinowski <i>et al.</i>, 2003)'
_exptl_crystal_colour colourless
_exptl_crystal_density_diffrn 1.289
_exptl_crystal_density_method 'not measured'
_exptl_crystal_description needle
_exptl_crystal_F_000 588
_exptl_crystal_size_max 0.25
_exptl_crystal_size_mid 0.15
_exptl_crystal_size_min 0.09
_refine_diff_density_max 0.211
_refine_diff_density_min -0.228
_refine_ls_extinction_method none
_refine_ls_goodness_of_fit_ref 0.991
_refine_ls_hydrogen_treatment constr
_refine_ls_matrix_type full
_refine_ls_number_parameters 795
_refine_ls_number_reflns 5956
_refine_ls_number_restraints 752
_refine_ls_restrained_S_all 0.930
_refine_ls_R_factor_all 0.0505
_refine_ls_R_factor_gt 0.0448
_refine_ls_shift/su_max 0.000
_refine_ls_shift/su_mean 0.000
_refine_ls_structure_factor_coef Fsqd
_refine_ls_weighting_details 'calc w=1/[\s^2^(Fo^2^)+(0.0671P)^2^] where P=(Fo^2^+2Fc^2^)/3'
_refine_ls_weighting_scheme calc
_refine_ls_wR_factor_gt 0.1135
_refine_ls_wR_factor_ref 0.1184
_reflns_number_gt 5260
_reflns_number_total 5956
_reflns_threshold_expression I>2sigma(I)
_cod_data_source_file gk2341.cif
_cod_data_source_block I
_cod_database_code 2229383
_cod_database_fobs_code 2229383

loop_
_symmetry_equiv_pos_as_xyz
'x, y, z'

loop_
_atom_site_type_symbol
_atom_site_label
_atom_site_fract_x
_atom_site_fract_y
_atom_site_fract_z
_atom_site_U_iso_or_equiv
_atom_site_adp_type
_atom_site_calc_flag
_atom_site_refinement_flags
_atom_site_occupancy
_atom_site_disorder_assembly
_atom_site_disorder_group
O O01 0.7561(2) 0.6151(2) 0.69759(14) 0.0488(5) Uani d U 1 . .
C C02A 0.9136(8) 0.6057(5) 0.7333(3) 0.0389(13) Uani d PDU 0.858(5) A 1
C C03A 1.0148(4) 0.5345(3) 0.6699(2) 0.0389(8) Uani d PDU 0.858(5) A 1
H HA03A 0.9747 0.4536 0.6689 0.047 Uiso calc PR 0.858(5) A 1
H HA03B 1.1210 0.5272 0.6944 0.047 Uiso calc PR 0.858(5) A 1
C C04A 1.0197(5) 0.5922(4) 0.5721(4) 0.0409(10) Uani d PDU 0.858(5) A 1
H HA04A 1.0866 0.6618 0.5697 0.049 Uiso calc PR 0.858(5) A 1
H HA04B 1.0647 0.5350 0.5301 0.049 Uiso calc PR 0.858(5) A 1
C C02B 0.885(5) 0.612(2) 0.7368(19) 0.051(9) Uani d PDU 0.142(5) A 2
C C03B 1.013(3) 0.672(2) 0.6797(13) 0.064(6) Uani d PDU 0.142(5) A 2
H HB03A 1.1138 0.6506 0.7090 0.077 Uiso calc PR 0.142(5) A 2
H HB03B 0.9975 0.7594 0.6803 0.077 Uiso calc PR 0.142(5) A 2
C C04B 1.020(2) 0.639(3) 0.5796(15) 0.048(6) Uani d PDU 0.142(5) A 2
H HB04A 1.0786 0.6992 0.5417 0.058 Uiso calc PR 0.142(5) A 2
H HB04B 1.0758 0.5614 0.5765 0.058 Uiso calc PR 0.142(5) A 2
C C05 0.8296(3) 0.6572(2) 0.4453(2) 0.0394(6) Uani d U 1 A .
C C06 0.6793(3) 0.6888(2) 0.41880(19) 0.0353(5) Uani d U 1 . .
C C07 0.5552(3) 0.6891(2) 0.48235(19) 0.0366(6) Uani d U 1 A .
C C08 0.5853(3) 0.6646(2) 0.5762(2) 0.0392(6) Uani d U 1 . .
C C09 0.7371(3) 0.6387(2) 0.6032(2) 0.0400(6) Uani d U 1 A .
C C10 0.8588(3) 0.6314(3) 0.5404(2) 0.0415(6) Uani d DU 1 . .
C C11A 0.9684(4) 0.7319(3) 0.7378(3) 0.0473(9) Uani d PU 0.858(5) A 1
H HA11A 0.9710 0.7715 0.6756 0.071 Uiso calc PR 0.858(5) A 1
H HA11B 1.0722 0.7295 0.7639 0.071 Uiso calc PR 0.858(5) A 1
H HA11C 0.8972 0.7758 0.7768 0.071 Uiso calc PR 0.858(5) A 1
C C12A 0.8999(4) 0.5440(4) 0.8282(3) 0.0474(9) Uani d PU 0.858(5) A 1
H HA12A 0.8627 0.4637 0.8235 0.071 Uiso calc PR 0.858(5) A 1
H HA12B 0.8267 0.5888 0.8653 0.071 Uiso calc PR 0.858(5) A 1
H HA12C 1.0013 0.5394 0.8574 0.071 Uiso calc PR 0.858(5) A 1
C C11B 0.902(3) 0.4772(19) 0.7345(14) 0.051(6) Uani d PDU 0.142(5) A 2
H HB11A 0.8710 0.4392 0.7943 0.077 Uiso calc PR 0.142(5) A 2
H HB11B 1.0103 0.4552 0.7214 0.077 Uiso calc PR 0.142(5) A 2
H HB11C 0.8365 0.4507 0.6862 0.077 Uiso calc PR 0.142(5) A 2
C C12B 0.892(3) 0.646(3) 0.8367(16) 0.061(7) Uani d PDU 0.142(5) A 2
H HB12A 0.9000 0.7324 0.8372 0.092 Uiso calc PR 0.142(5) A 2
H HB12B 0.9819 0.6067 0.8669 0.092 Uiso calc PR 0.142(5) A 2
H HB12C 0.7975 0.6213 0.8699 0.092 Uiso calc PR 0.142(5) A 2
C C13 0.9577(3) 0.6458(3) 0.3752(2) 0.0443(7) Uani d U 1 . .
H H13A 0.9135 0.6440 0.3137 0.066 Uiso calc R 1 A .
H H13B 1.0181 0.5722 0.3901 0.066 Uiso calc R 1 . .
H H13C 1.0250 0.7138 0.3761 0.066 Uiso calc R 1 . .
O O14 0.6441(2) 0.71514(15) 0.32506(13) 0.0379(4) Uani d U 1 . .
C C15 0.3903(3) 0.7082(2) 0.4519(2) 0.0403(6) Uani d U 1 . .
H H15A 0.3880 0.7258 0.3850 0.060 Uiso calc R 1 A .
H H15B 0.3428 0.7750 0.4824 0.060 Uiso calc R 1 . .
H H15C 0.3327 0.6364 0.4685 0.060 Uiso calc R 1 . .
C C16 0.4554(4) 0.6646(3) 0.6465(2) 0.0442(6) Uani d U 1 A .
H H16A 0.4985 0.6602 0.7086 0.066 Uiso calc R 1 . .
H H16B 0.3913 0.5958 0.6401 0.066 Uiso calc R 1 . .
H H16C 0.3921 0.7377 0.6364 0.066 Uiso calc R 1 . .
C C17 0.7064(3) 0.8206(2) 0.28211(18) 0.0366(6) Uani d U 1 . .
H H17A 0.7912 0.8480 0.3205 0.044 Uiso calc R 1 . .
C C18 0.5803(3) 0.9181(2) 0.26962(19) 0.0370(6) Uani d U 1 . .
H H18A 0.6253 0.9914 0.2387 0.044 Uiso calc R 1 . .
C C19 0.4521(3) 0.8772(2) 0.21147(19) 0.0376(6) Uani d U 1 . .
H H19A 0.4010 0.8078 0.2443 0.045 Uiso calc R 1 . .
C C20 0.5187(3) 0.8427(2) 0.11993(19) 0.0367(6) Uani d U 1 . .
H H20A 0.5521 0.9145 0.0813 0.044 Uiso calc R 1 . .
C C21 0.6533(3) 0.7531(2) 0.13481(19) 0.0369(6) Uani d U 1 . .
H H21A 0.6143 0.6762 0.1632 0.044 Uiso calc R 1 . .
C C22 0.7377(3) 0.7323(2) 0.0457(2) 0.0412(6) Uani d U 1 . .
H H22A 0.6662 0.6991 0.0026 0.049 Uiso calc R 1 . .
H H22B 0.7735 0.8089 0.0170 0.049 Uiso calc R 1 . .
O O23 0.7644(2) 0.79836(16) 0.19401(13) 0.0378(4) Uani d U 1 . .
O O24 0.5137(2) 0.94463(16) 0.35732(13) 0.0395(4) Uani d U 1 . .
C C25 0.5971(3) 1.0157(2) 0.4072(2) 0.0409(6) Uani d U 1 . .
O O26 0.7141(2) 1.05995(18) 0.37950(15) 0.0467(5) Uani d U 1 . .
C C27 0.5227(4) 1.0309(3) 0.4989(2) 0.0516(8) Uani d U 1 . .
H H27A 0.4863 0.9542 0.5250 0.077 Uiso calc R 1 . .
H H27B 0.4350 1.0876 0.4915 0.077 Uiso calc R 1 . .
H H27C 0.5981 1.0609 0.5403 0.077 Uiso calc R 1 . .
O O28 0.3402(2) 0.97388(16) 0.19391(13) 0.0397(4) Uani d U 1 . .
C C29 0.1984(3) 0.9609(2) 0.2340(2) 0.0419(6) Uani d U 1 . .
O O30 0.1621(3) 0.8758(2) 0.28195(16) 0.0535(5) Uani d U 1 . .
C C31 0.0959(4) 1.0682(3) 0.2114(3) 0.0538(8) Uani d U 1 . .
H H31A 0.1392 1.1373 0.2374 0.081 Uiso calc R 1 . .
H H31B -0.0074 1.0546 0.2378 0.081 Uiso calc R 1 . .
H H31C 0.0888 1.0828 0.1444 0.081 Uiso calc R 1 . .
O O32 0.3995(2) 0.78273(16) 0.07392(13) 0.0403(4) Uani d U 1 . .
C C33 0.3230(4) 0.8441(3) 0.0039(2) 0.0435(6) Uani d U 1 . .
C C34 0.1947(4) 0.7725(3) -0.0281(3) 0.0618(9) Uani d U 1 . .
H H34A 0.1207 0.8249 -0.0630 0.093 Uiso calc R 1 . .
H H34B 0.1423 0.7331 0.0254 0.093 Uiso calc R 1 . .
H H34C 0.2371 0.7125 -0.0677 0.093 Uiso calc R 1 . .
O O35 0.3556(3) 0.94005(19) -0.02650(15) 0.0519(5) Uani d U 1 . .
O O36 0.8680(2) 0.65193(17) 0.06139(14) 0.0443(5) Uani d U 1 . .
C C37 0.8400(4) 0.5356(3) 0.0729(2) 0.0458(7) Uani d U 1 . .
C C38 0.9850(4) 0.4649(3) 0.0940(3) 0.0607(9) Uani d U 1 . .
H H38A 1.0619 0.4824 0.0452 0.091 Uiso calc R 1 . .
H H38B 0.9632 0.3801 0.0976 0.091 Uiso calc R 1 . .
H H38C 1.0252 0.4856 0.1532 0.091 Uiso calc R 1 . .
O O39 0.7119(3) 0.49706(19) 0.06786(16) 0.0533(5) Uani d U 1 . .
O O51 0.2336(2) 0.3517(3) 0.28927(15) 0.0623(7) Uani d U 1 . .
C C52A 0.371(2) 0.3815(16) 0.2494(14) 0.037(3) Uani d PDU 0.523(5) B 1
C C53A 0.5086(7) 0.3217(6) 0.3023(4) 0.0447(14) Uani d PDU 0.523(5) B 1
H HA53A 0.5085 0.2348 0.2971 0.054 Uiso calc PR 0.523(5) B 1
H HA53B 0.6064 0.3518 0.2750 0.054 Uiso calc PR 0.523(5) B 1
C C54A 0.4982(11) 0.3477(8) 0.4039(6) 0.0405(19) Uani d PDU 0.523(5) B 1
H HA54A 0.5682 0.2912 0.4395 0.049 Uiso calc PR 0.523(5) B 1
H HA54B 0.5352 0.4287 0.4102 0.049 Uiso calc PR 0.523(5) B 1
C C52B 0.398(2) 0.377(2) 0.2549(13) 0.038(3) Uani d PDU 0.477(5) B 2
C C53B 0.4895(7) 0.4495(5) 0.3180(4) 0.0389(14) Uani d PDU 0.477(5) B 2
H HB53A 0.5959 0.4585 0.2932 0.047 Uiso calc PR 0.477(5) B 2
H HB53B 0.4405 0.5297 0.3197 0.047 Uiso calc PR 0.477(5) B 2
C C54B 0.4957(11) 0.3904(7) 0.4148(7) 0.0355(19) Uani d PDU 0.477(5) B 2
H HB54A 0.5254 0.4491 0.4581 0.043 Uiso calc PR 0.477(5) B 2
H HB54B 0.5755 0.3255 0.4173 0.043 Uiso calc PR 0.477(5) B 2
C C55 0.3091(3) 0.3160(2) 0.53997(19) 0.0365(6) Uani d U 1 B .
C C56 0.1604(3) 0.2858(2) 0.56897(18) 0.0345(5) Uani d U 1 . .
C C57 0.0357(3) 0.2893(2) 0.50902(19) 0.0342(5) Uani d U 1 B .
C C58 0.0645(3) 0.3129(2) 0.41409(19) 0.0366(6) Uani d U 1 . .
C C59 0.2153(3) 0.3346(3) 0.3839(2) 0.0437(6) Uani d U 1 B .
C C60 0.3370(3) 0.3390(3) 0.4452(2) 0.0441(7) Uani d DU 1 . .
C C61A 0.3660(7) 0.5140(5) 0.2516(4) 0.0457(14) Uani d PU 0.523(5) B 1
H HA61A 0.3073 0.5496 0.1990 0.069 Uiso calc PR 0.523(5) B 1
H HA61B 0.4715 0.5429 0.2484 0.069 Uiso calc PR 0.523(5) B 1
H HA61C 0.3159 0.5360 0.3091 0.069 Uiso calc PR 0.523(5) B 1
C C62A 0.3814(7) 0.3441(6) 0.1501(4) 0.0449(14) Uani d PU 0.523(5) B 1
H HA62A 0.3859 0.2573 0.1510 0.067 Uiso calc PR 0.523(5) B 1
H HA62B 0.4749 0.3759 0.1201 0.067 Uiso calc PR 0.523(5) B 1
H HA62C 0.2904 0.3752 0.1160 0.067 Uiso calc PR 0.523(5) B 1
C C61B 0.4591(8) 0.2526(6) 0.2504(5) 0.0485(16) Uani d PU 0.477(5) B 2
H HB61A 0.5649 0.2534 0.2256 0.073 Uiso calc PR 0.477(5) B 2
H HB61B 0.3936 0.2104 0.2103 0.073 Uiso calc PR 0.477(5) B 2
H HB61C 0.4589 0.2123 0.3124 0.073 Uiso calc PR 0.477(5) B 2
C C62B 0.3773(8) 0.4428(7) 0.1606(4) 0.0498(17) Uani d PU 0.477(5) B 2
H HB62A 0.3323 0.5223 0.1681 0.075 Uiso calc PR 0.477(5) B 2
H HB62B 0.3082 0.3989 0.1237 0.075 Uiso calc PR 0.477(5) B 2
H HB62C 0.4779 0.4498 0.1292 0.075 Uiso calc PR 0.477(5) B 2
C C63 0.4369(3) 0.3278(2) 0.60830(19) 0.0404(6) Uani d U 1 . .
H H63A 0.4980 0.3969 0.5887 0.061 Uiso calc R 1 B .
H H63B 0.5037 0.2560 0.6109 0.061 Uiso calc R 1 . .
H H63C 0.3916 0.3380 0.6694 0.061 Uiso calc R 1 . .
O O64 0.1302(2) 0.25883(15) 0.66386(12) 0.0352(4) Uani d U 1 . .
C C65 -0.1279(3) 0.2750(2) 0.5431(2) 0.0383(6) Uani d U 1 . .
H H65A -0.1896 0.3467 0.5242 0.058 Uiso calc R 1 B .
H H65B -0.1291 0.2627 0.6104 0.058 Uiso calc R 1 . .
H H65C -0.1717 0.2063 0.5167 0.058 Uiso calc R 1 . .
C C66 -0.0684(3) 0.3201(3) 0.3479(2) 0.0418(6) Uani d U 1 B .
H H66A -0.1293 0.2486 0.3580 0.063 Uiso calc R 1 . .
H H66B -0.0282 0.3261 0.2845 0.063 Uiso calc R 1 . .
H H66C -0.1340 0.3902 0.3583 0.063 Uiso calc R 1 . .
C C67 0.1988(3) 0.1507(2) 0.70335(19) 0.0370(6) Uani d U 1 . .
H H67A 0.2818 0.1218 0.6613 0.044 Uiso calc R 1 . .
C C68 0.0754(3) 0.0573(2) 0.71880(18) 0.0358(5) Uani d U 1 . .
H H68A 0.1241 -0.0177 0.7474 0.043 Uiso calc R 1 . .
C C69 -0.0498(3) 0.1007(2) 0.78254(19) 0.0368(6) Uani d U 1 . .
H H69A -0.1018 0.1741 0.7533 0.044 Uiso calc R 1 . .
C C70 0.0221(3) 0.1284(2) 0.87262(19) 0.0360(6) Uani d U 1 . .
H H70A 0.0622 0.0535 0.9061 0.043 Uiso calc R 1 . .
C C71 0.1532(3) 0.2149(2) 0.85451(18) 0.0359(6) Uani d U 1 . .
H H71A 0.1100 0.2939 0.8300 0.043 Uiso calc R 1 . .
C C72 0.2424(3) 0.2292(2) 0.9411(2) 0.0404(6) Uani d U 1 . .
H H72A 0.1761 0.2712 0.9851 0.049 Uiso calc R 1 . .
H H72B 0.2713 0.1499 0.9705 0.049 Uiso calc R 1 . .
O O73 0.2619(2) 0.16994(16) 0.78913(12) 0.0373(4) Uani d U 1 . .
O O74 0.0062(2) 0.03338(16) 0.63368(13) 0.0390(4) Uani d U 1 . .
C C75 0.0909(3) -0.0373(2) 0.5785(2) 0.0402(6) Uani d U 1 . .
O O76 0.2155(2) -0.07916(18) 0.60091(15) 0.0470(5) Uani d U 1 . .
C C77 0.0086(4) -0.0553(3) 0.4925(2) 0.0510(7) Uani d U 1 . .
H H77A 0.0792 -0.0936 0.4497 0.077 Uiso calc R 1 . .
H H77B -0.0280 0.0217 0.4642 0.077 Uiso calc R 1 . .
H H77C -0.0797 -0.1058 0.5066 0.077 Uiso calc R 1 . .
O O78 -0.1617(2) 0.01101(16) 0.80209(13) 0.0386(4) Uani d U 1 . .
C C79 -0.3014(3) 0.0277(3) 0.7598(2) 0.0439(6) Uani d U 1 . .
O O80 -0.3347(2) 0.1129(2) 0.71021(16) 0.0539(6) Uani d U 1 . .
C C81 -0.4040(4) -0.0740(3) 0.7847(3) 0.0565(8) Uani d U 1 . .
H H81A -0.5076 -0.0436 0.8001 0.085 Uiso calc R 1 . .
H H81B -0.3616 -0.1218 0.8380 0.085 Uiso calc R 1 . .
H H81C -0.4098 -0.1234 0.7323 0.085 Uiso calc R 1 . .
O O82 -0.0937(2) 0.18503(15) 0.92817(13) 0.0384(4) Uani d U 1 . .
C C83 -0.1639(3) 0.1161(2) 0.9962(2) 0.0396(6) Uani d U 1 . .
C C84 -0.2941(4) 0.1831(3) 1.0383(2) 0.0542(8) Uani d U 1 . .
H H84A -0.2727 0.2679 1.0334 0.081 Uiso calc R 1 . .
H H84B -0.3057 0.1552 1.1034 0.081 Uiso calc R 1 . .
H H84C -0.3898 0.1701 1.0058 0.081 Uiso calc R 1 . .
O O85 -0.1246(3) 0.01617(18) 1.01807(15) 0.0516(5) Uani d U 1 . .
O O86 0.3803(2) 0.2954(2) 0.92082(15) 0.0484(5) Uani d U 1 . .
C C87 0.3644(4) 0.4134(3) 0.9065(2) 0.0524(8) Uani d U 1 . .
C C88 0.5135(5) 0.4673(5) 0.8774(3) 0.0841(14) Uani d U 1 . .
H H88A 0.4979 0.5534 0.8660 0.126 Uiso calc R 1 . .
H H88B 0.5514 0.4336 0.8209 0.126 Uiso calc R 1 . .
H H88C 0.5895 0.4504 0.9263 0.126 Uiso calc R 1 . .
O O89 0.2423(3) 0.4656(2) 0.91500(18) 0.0616(6) Uani d U 1 . .

loop_
_atom_site_aniso_label
_atom_site_aniso_U_11
_atom_site_aniso_U_22
_atom_site_aniso_U_33
_atom_site_aniso_U_12
_atom_site_aniso_U_13
_atom_site_aniso_U_23
O01 0.0416(11) 0.0643(14) 0.0400(12) -0.0051(10) -0.0039(9) 0.0009(10)
C02A 0.038(2) 0.040(3) 0.039(2) 0.0009(18) -0.0043(16) -0.0008(19)
C03A 0.0435(17) 0.0315(15) 0.0412(18) 0.0003(13) -0.0014(13) -0.0001(13)
C04A 0.042(2) 0.033(2) 0.047(2) -0.0019(15) 0.0032(15) -0.0004(17)
C02B 0.057(17) 0.030(13) 0.066(16) 0.002(12) -0.010(13) -0.005(12)
C03B 0.085(13) 0.051(11) 0.053(12) 0.023(11) 0.001(11) 0.009(10)
C04B 0.041(11) 0.077(16) 0.024(10) 0.000(12) -0.009(8) 0.011(11)
C05 0.0466(15) 0.0285(12) 0.0431(16) -0.0058(11) 0.0021(12) -0.0003(11)
C06 0.0421(14) 0.0265(12) 0.0371(14) -0.0025(10) -0.0029(11) -0.0007(10)
C07 0.0447(14) 0.0275(12) 0.0380(14) -0.0052(10) -0.0005(11) -0.0021(10)
C08 0.0497(16) 0.0302(13) 0.0375(15) -0.0053(11) -0.0005(12) -0.0001(11)
C09 0.0454(15) 0.0340(13) 0.0403(16) -0.0042(11) 0.0002(12) 0.0005(11)
C10 0.0426(14) 0.0377(14) 0.0440(16) -0.0010(11) -0.0049(12) -0.0010(12)
C11A 0.055(2) 0.0369(17) 0.052(2) -0.0079(15) -0.0018(16) -0.0083(15)
C12A 0.0456(19) 0.051(2) 0.045(2) 0.0000(16) -0.0002(15) 0.0025(16)
C11B 0.065(14) 0.054(13) 0.031(10) 0.025(10) 0.007(9) 0.006(9)
C12B 0.042(11) 0.086(18) 0.056(14) 0.011(12) 0.005(10) -0.015(13)
C13 0.0491(16) 0.0374(15) 0.0459(17) -0.0032(12) 0.0016(13) -0.0006(12)
O14 0.0472(10) 0.0316(9) 0.0348(10) -0.0071(8) -0.0001(8) 0.0004(8)
C15 0.0444(15) 0.0362(14) 0.0404(15) -0.0043(11) 0.0011(11) -0.0023(11)
C16 0.0495(16) 0.0403(15) 0.0428(16) -0.0012(12) 0.0008(12) -0.0034(12)
C17 0.0456(15) 0.0307(13) 0.0330(14) -0.0055(11) 0.0003(11) 0.0019(10)
C18 0.0435(14) 0.0319(13) 0.0359(14) -0.0055(11) 0.0020(11) -0.0025(11)
C19 0.0430(14) 0.0287(12) 0.0410(15) -0.0021(11) -0.0035(11) -0.0008(11)
C20 0.0449(15) 0.0286(13) 0.0371(14) -0.0070(11) -0.0059(11) -0.0019(10)
C21 0.0412(14) 0.0336(13) 0.0360(14) -0.0042(11) -0.0011(11) -0.0009(11)
C22 0.0487(16) 0.0344(14) 0.0402(15) -0.0017(12) 0.0022(12) -0.0022(11)
O23 0.0419(10) 0.0358(10) 0.0361(10) -0.0060(8) 0.0008(8) -0.0039(8)
O24 0.0487(11) 0.0308(9) 0.0398(11) -0.0077(8) 0.0009(8) -0.0065(8)
C25 0.0525(16) 0.0282(13) 0.0427(16) -0.0037(12) -0.0019(12) -0.0056(11)
O26 0.0496(12) 0.0398(11) 0.0516(13) -0.0096(9) -0.0027(9) -0.0066(9)
C27 0.068(2) 0.0439(17) 0.0453(17) -0.0103(15) 0.0048(15) -0.0139(13)
O28 0.0440(10) 0.0308(9) 0.0439(11) -0.0009(8) -0.0013(8) 0.0001(8)
C29 0.0472(15) 0.0375(15) 0.0421(16) -0.0078(12) -0.0043(12) -0.0062(12)
O30 0.0516(12) 0.0491(12) 0.0587(14) -0.0070(10) 0.0070(10) 0.0045(10)
C31 0.0489(17) 0.0507(18) 0.062(2) 0.0046(14) -0.0029(14) -0.0087(15)
O32 0.0483(11) 0.0307(9) 0.0423(11) -0.0031(8) -0.0080(8) -0.0026(8)
C33 0.0524(16) 0.0374(15) 0.0408(15) 0.0018(12) -0.0064(12) -0.0027(12)
C34 0.060(2) 0.0548(19) 0.071(2) -0.0059(16) -0.0217(17) -0.0072(17)
O35 0.0635(14) 0.0443(12) 0.0470(13) -0.0027(10) -0.0102(10) 0.0049(10)
O36 0.0431(10) 0.0422(11) 0.0478(12) -0.0019(9) 0.0010(8) -0.0047(9)
C37 0.0570(18) 0.0419(16) 0.0381(16) -0.0010(14) 0.0017(13) -0.0007(12)
C38 0.065(2) 0.060(2) 0.055(2) 0.0152(17) 0.0055(16) 0.0012(16)
O39 0.0559(13) 0.0428(12) 0.0616(15) -0.0070(10) 0.0014(10) -0.0045(10)
O51 0.0351(11) 0.112(2) 0.0362(12) -0.0017(12) 0.0016(9) 0.0153(12)
C52A 0.031(7) 0.029(4) 0.051(5) 0.000(4) -0.005(4) -0.003(3)
C53A 0.041(3) 0.057(4) 0.036(3) -0.005(3) -0.003(2) 0.000(3)
C54A 0.040(4) 0.042(5) 0.039(4) -0.007(4) 0.002(3) -0.002(3)
C52B 0.027(6) 0.050(6) 0.037(6) -0.009(4) 0.010(4) 0.001(4)
C53B 0.038(3) 0.034(3) 0.044(3) -0.010(2) 0.000(2) 0.000(2)
C54B 0.032(3) 0.032(4) 0.042(4) -0.004(3) -0.001(3) -0.003(3)
C55 0.0381(13) 0.0325(13) 0.0382(15) -0.0011(10) -0.0034(11) 0.0033(11)
C56 0.0429(14) 0.0275(12) 0.0325(14) -0.0001(10) 0.0016(11) 0.0018(10)
C57 0.0375(13) 0.0279(12) 0.0366(14) -0.0020(10) 0.0017(10) 0.0023(10)
C58 0.0370(14) 0.0347(13) 0.0376(15) -0.0029(11) 0.0001(10) 0.0020(11)
C59 0.0416(14) 0.0523(17) 0.0353(15) 0.0005(13) -0.0034(11) 0.0088(12)
C60 0.0378(14) 0.0516(17) 0.0410(16) -0.0032(12) 0.0001(11) 0.0100(13)
C61A 0.053(3) 0.039(3) 0.046(3) -0.017(2) -0.003(3) -0.003(2)
C62A 0.041(3) 0.061(4) 0.033(3) -0.009(3) 0.001(2) -0.004(3)
C61B 0.053(4) 0.044(3) 0.050(4) -0.003(3) 0.003(3) -0.012(3)
C62B 0.055(4) 0.057(4) 0.038(3) -0.018(3) 0.001(3) -0.001(3)
C63 0.0436(15) 0.0379(14) 0.0394(15) -0.0039(12) -0.0051(11) 0.0004(11)
O64 0.0412(10) 0.0301(9) 0.0337(10) 0.0015(7) 0.0003(7) 0.0004(7)
C65 0.0382(13) 0.0368(14) 0.0396(15) -0.0026(11) 0.0019(11) 0.0002(11)
C66 0.0377(14) 0.0443(15) 0.0429(16) -0.0021(12) -0.0041(11) 0.0015(12)
C67 0.0443(15) 0.0299(13) 0.0362(14) 0.0023(11) 0.0001(11) -0.0001(11)
C68 0.0440(14) 0.0302(12) 0.0328(14) -0.0004(10) 0.0004(11) -0.0005(10)
C69 0.0436(14) 0.0277(12) 0.0386(15) -0.0018(10) 0.0046(11) -0.0009(10)
C70 0.0408(14) 0.0288(12) 0.0378(14) 0.0025(10) 0.0061(11) -0.0025(10)
C71 0.0400(14) 0.0298(13) 0.0377(15) 0.0006(11) 0.0028(11) -0.0030(10)
C72 0.0474(15) 0.0350(14) 0.0386(15) -0.0035(12) -0.0005(12) 0.0001(11)
O73 0.0394(10) 0.0377(10) 0.0345(10) 0.0022(8) 0.0005(8) -0.0023(8)
O74 0.0472(10) 0.0335(9) 0.0364(10) 0.0013(8) 0.0014(8) -0.0056(8)
C75 0.0511(17) 0.0276(13) 0.0419(16) -0.0015(12) 0.0079(12) -0.0037(11)
O76 0.0495(12) 0.0390(11) 0.0528(13) 0.0044(9) 0.0010(9) -0.0087(9)
C77 0.064(2) 0.0446(16) 0.0454(18) 0.0022(14) -0.0022(14) -0.0091(14)
O78 0.0425(10) 0.0315(9) 0.0415(11) -0.0038(8) -0.0005(8) 0.0009(8)
C79 0.0415(15) 0.0460(16) 0.0438(16) -0.0025(12) -0.0012(12) 0.0000(13)
O80 0.0455(12) 0.0523(13) 0.0617(14) 0.0003(10) -0.0047(10) 0.0104(11)
C81 0.0499(17) 0.0492(18) 0.070(2) -0.0116(15) -0.0026(15) 0.0007(16)
O82 0.0431(10) 0.0305(9) 0.0413(11) 0.0005(8) 0.0068(8) -0.0023(8)
C83 0.0434(14) 0.0361(14) 0.0395(15) -0.0072(12) 0.0023(11) -0.0032(11)
C84 0.0579(19) 0.0458(17) 0.058(2) -0.0022(14) 0.0196(15) -0.0041(14)
O85 0.0649(14) 0.0396(11) 0.0483(13) 0.0003(10) 0.0079(10) 0.0064(9)
O86 0.0447(11) 0.0559(13) 0.0455(12) -0.0094(10) -0.0035(9) -0.0048(10)
C87 0.058(2) 0.057(2) 0.0420(17) -0.0141(16) -0.0108(14) 0.0056(14)
C88 0.075(3) 0.113(4) 0.063(3) -0.049(3) -0.016(2) 0.019(2)
O89 0.0707(17) 0.0452(13) 0.0693(17) -0.0071(12) -0.0181(12) -0.0014(11)

loop_
_atom_type_symbol
_atom_type_description
_atom_type_scat_dispersion_real
_atom_type_scat_dispersion_imag
_atom_type_scat_source
C C -0.0044 0.0011 'International Tables Vol C Tables 4.2.6.8 and 6.1.1.4'
H H 0.0000 0.0000 'International Tables Vol C Tables 4.2.6.8 and 6.1.1.4'
O O -0.0030 0.0040 'International Tables Vol C Tables 4.2.6.8 and 6.1.1.4'

loop_
_geom_angle_atom_site_label_1
_geom_angle_atom_site_label_2
_geom_angle_atom_site_label_3
_geom_angle_site_symmetry_1
_geom_angle_site_symmetry_3
_geom_angle
_geom_angle_publ_flag
C02B O01 C09 . . 123.9(11) ?
C02B O01 C02A . . 6.8(12) ?
C09 O01 C02A . . 118.2(3) ?
O01 C02A C12A . . 105.5(4) ?
O01 C02A C03A . . 109.1(4) ?
C12A C02A C03A . . 111.8(4) ?
O01 C02A C11A . . 106.9(4) ?
C12A C02A C11A . . 111.0(4) ?
C03A C02A C11A . . 112.1(4) ?
C02A C03A C04A . . 112.0(3) ?
C02A C03A HA03A . . 109.2 ?
C04A C03A HA03A . . 109.2 ?
C02A C03A HA03B . . 109.2 ?
C04A C03A HA03B . . 109.2 ?
HA03A C03A HA03B . . 107.9 ?
C10 C04A C03A . . 110.8(3) ?
C10 C04A HA04A . . 109.5 ?
C03A C04A HA04A . . 109.5 ?
C10 C04A HA04B . . 109.5 ?
C03A C04A HA04B . . 109.5 ?
HA04A C04A HA04B . . 108.1 ?
O01 C02B C11B . . 92.6(19) ?
O01 C02B C03B . . 114(2) ?
C11B C02B C03B . . 110(2) ?
O01 C02B C12B . . 119(2) ?
C11B C02B C12B . . 110(2) ?
C03B C02B C12B . . 110(2) ?
C02B C03B C04B . . 113.4(18) ?
C02B C03B HB03A . . 108.9 ?
C04B C03B HB03A . . 108.9 ?
C02B C03B HB03B . . 108.9 ?
C04B C03B HB03B . . 108.9 ?
HB03A C03B HB03B . . 107.7 ?
C10 C04B C03B . . 111.4(16) ?
C10 C04B HB04A . . 109.3 ?
C03B C04B HB04A . . 109.3 ?
C10 C04B HB04B . . 109.3 ?
C03B C04B HB04B . . 109.3 ?
HB04A C04B HB04B . . 108.0 ?
C06 C05 C10 . . 118.3(3) ?
C06 C05 C13 . . 121.3(3) ?
C10 C05 C13 . . 120.3(3) ?
C05 C06 O14 . . 120.6(2) ?
C05 C06 C07 . . 122.2(3) ?
O14 C06 C07 . . 117.1(2) ?
C08 C07 C06 . . 119.0(3) ?
C08 C07 C15 . . 119.0(2) ?
C06 C07 C15 . . 121.9(2) ?
C09 C08 C07 . . 118.7(3) ?
C09 C08 C16 . . 120.8(3) ?
C07 C08 C16 . . 120.5(3) ?
O01 C09 C10 . . 122.6(3) ?
O01 C09 C08 . . 114.7(2) ?
C10 C09 C08 . . 122.6(3) ?
C09 C10 C05 . . 119.0(3) ?
C09 C10 C04A . . 120.8(3) ?
C05 C10 C04A . . 120.1(3) ?
C09 C10 C04B . . 115.9(9) ?
C05 C10 C04B . . 121.7(10) ?
C04A C10 C04B . . 20.7(12) ?
C02A C11A HA11A . . 109.5 ?
C02A C11A HA11B . . 109.5 ?
HA11A C11A HA11B . . 109.5 ?
C02A C11A HA11C . . 109.5 ?
HA11A C11A HA11C . . 109.5 ?
HA11B C11A HA11C . . 109.5 ?
C02A C12A HA12A . . 109.5 ?
C02A C12A HA12B . . 109.5 ?
HA12A C12A HA12B . . 109.5 ?
C02A C12A HA12C . . 109.5 ?
HA12A C12A HA12C . . 109.5 ?
HA12B C12A HA12C . . 109.5 ?
C02B C11B HB11A . . 109.5 ?
C02B C11B HB11B . . 109.5 ?
HB11A C11B HB11B . . 109.5 ?
C02B C11B HB11C . . 109.5 ?
HB11A C11B HB11C . . 109.5 ?
HB11B C11B HB11C . . 109.5 ?
C02B C12B HB12A . . 109.5 ?
C02B C12B HB12B . . 109.5 ?
HB12A C12B HB12B . . 109.5 ?
C02B C12B HB12C . . 109.5 ?
HB12A C12B HB12C . . 109.5 ?
HB12B C12B HB12C . . 109.5 ?
C05 C13 H13A . . 109.5 ?
C05 C13 H13B . . 109.5 ?
H13A C13 H13B . . 109.5 ?
C05 C13 H13C . . 109.5 ?
H13A C13 H13C . . 109.5 ?
H13B C13 H13C . . 109.5 ?
C06 O14 C17 . . 116.4(2) ?
C07 C15 H15A . . 109.5 ?
C07 C15 H15B . . 109.5 ?
H15A C15 H15B . . 109.5 ?
C07 C15 H15C . . 109.5 ?
H15A C15 H15C . . 109.5 ?
H15B C15 H15C . . 109.5 ?
C08 C16 H16A . . 109.5 ?
C08 C16 H16B . . 109.5 ?
H16A C16 H16B . . 109.5 ?
C08 C16 H16C . . 109.5 ?
H16A C16 H16C . . 109.5 ?
H16B C16 H16C . . 109.5 ?
O23 C17 O14 . . 109.6(2) ?
O23 C17 C18 . . 107.5(2) ?
O14 C17 C18 . . 110.4(2) ?
O23 C17 H17A . . 109.8 ?
O14 C17 H17A . . 109.8 ?
C18 C17 H17A . . 109.8 ?
O24 C18 C19 . . 107.6(2) ?
O24 C18 C17 . . 110.7(2) ?
C19 C18 C17 . . 109.9(2) ?
O24 C18 H18A . . 109.5 ?
C19 C18 H18A . . 109.5 ?
C17 C18 H18A . . 109.5 ?
O28 C19 C18 . . 109.2(2) ?
O28 C19 C20 . . 108.5(2) ?
C18 C19 C20 . . 109.3(2) ?
O28 C19 H19A . . 109.9 ?
C18 C19 H19A . . 109.9 ?
C20 C19 H19A . . 109.9 ?
O32 C20 C19 . . 107.5(2) ?
O32 C20 C21 . . 106.5(2) ?
C19 C20 C21 . . 110.7(2) ?
O32 C20 H20A . . 110.7 ?
C19 C20 H20A . . 110.7 ?
C21 C20 H20A . . 110.7 ?
O23 C21 C22 . . 106.2(2) ?
O23 C21 C20 . . 109.8(2) ?
C22 C21 C20 . . 111.7(2) ?
O23 C21 H21A . . 109.7 ?
C22 C21 H21A . . 109.7 ?
C20 C21 H21A . . 109.7 ?
O36 C22 C21 . . 111.0(2) ?
O36 C22 H22A . . 109.4 ?
C21 C22 H22A . . 109.4 ?
O36 C22 H22B . . 109.4 ?
C21 C22 H22B . . 109.4 ?
H22A C22 H22B . . 108.0 ?
C17 O23 C21 . . 114.2(2) ?
C25 O24 C18 . . 115.6(2) ?
O26 C25 O24 . . 123.3(3) ?
O26 C25 C27 . . 125.7(3) ?
O24 C25 C27 . . 111.1(3) ?
C25 C27 H27A . . 109.5 ?
C25 C27 H27B . . 109.5 ?
H27A C27 H27B . . 109.5 ?
C25 C27 H27C . . 109.5 ?
H27A C27 H27C . . 109.5 ?
H27B C27 H27C . . 109.5 ?
C29 O28 C19 . . 116.9(2) ?
O30 C29 O28 . . 124.1(3) ?
O30 C29 C31 . . 124.9(3) ?
O28 C29 C31 . . 111.1(2) ?
C29 C31 H31A . . 109.5 ?
C29 C31 H31B . . 109.5 ?
H31A C31 H31B . . 109.5 ?
C29 C31 H31C . . 109.5 ?
H31A C31 H31C . . 109.5 ?
H31B C31 H31C . . 109.5 ?
C33 O32 C20 . . 118.1(2) ?
O35 C33 O32 . . 123.9(3) ?
O35 C33 C34 . . 125.9(3) ?
O32 C33 C34 . . 110.2(3) ?
C33 C34 H34A . . 109.5 ?
C33 C34 H34B . . 109.5 ?
H34A C34 H34B . . 109.5 ?
C33 C34 H34C . . 109.5 ?
H34A C34 H34C . . 109.5 ?
H34B C34 H34C . . 109.5 ?
C37 O36 C22 . . 117.4(2) ?
O39 C37 O36 . . 122.8(3) ?
O39 C37 C38 . . 126.3(3) ?
O36 C37 C38 . . 110.9(3) ?
C37 C38 H38A . . 109.5 ?
C37 C38 H38B . . 109.5 ?
H38A C38 H38B . . 109.5 ?
C37 C38 H38C . . 109.5 ?
H38A C38 H38C . . 109.5 ?
H38B C38 H38C . . 109.5 ?
C52A O51 C59 . . 122.0(7) ?
C52A O51 C52B . . 7.3(13) ?
C59 O51 C52B . . 115.5(6) ?
O51 C52A C61A . . 102.3(13) ?
O51 C52A C62A . . 111.0(10) ?
C61A C52A C62A . . 111.4(14) ?
O51 C52A C53A . . 112.0(14) ?
C61A C52A C53A . . 112.7(10) ?
C62A C52A C53A . . 107.5(13) ?
C54A C53A C52A . . 110.2(9) ?
C54A C53A HA53A . . 109.6 ?
C52A C53A HA53A . . 109.6 ?
C54A C53A HA53B . . 109.6 ?
C52A C53A HA53B . . 109.6 ?
HA53A C53A HA53B . . 108.1 ?
C60 C54A C53A . . 114.0(6) ?
C60 C54A HA54A . . 108.8 ?
C53A C54A HA54A . . 108.8 ?
C60 C54A HA54B . . 108.8 ?
C53A C54A HA54B . . 108.8 ?
HA54A C54A HA54B . . 107.6 ?
C61B C52B O51 . . 99.3(13) ?
C61B C52B C53B . . 113.7(12) ?
O51 C52B C53B . . 114.0(14) ?
C61B C52B C62B . . 113.4(13) ?
O51 C52B C62B . . 104.6(11) ?
C53B C52B C62B . . 111.0(14) ?
C54B C53B C52B . . 111.1(9) ?
C54B C53B HB53A . . 109.4 ?
C52B C53B HB53A . . 109.4 ?
C54B C53B HB53B . . 109.4 ?
C52B C53B HB53B . . 109.4 ?
HB53A C53B HB53B . . 108.0 ?
C53B C54B C60 . . 111.2(7) ?
C53B C54B HB54A . . 109.4 ?
C60 C54B HB54A . . 109.4 ?
C53B C54B HB54B . . 109.4 ?
C60 C54B HB54B . . 109.4 ?
HB54A C54B HB54B . . 108.0 ?
C56 C55 C60 . . 118.2(2) ?
C56 C55 C63 . . 121.5(2) ?
C60 C55 C63 . . 120.3(2) ?
C55 C56 C57 . . 122.8(2) ?
C55 C56 O64 . . 119.3(2) ?
C57 C56 O64 . . 117.7(2) ?
C56 C57 C58 . . 118.4(2) ?
C56 C57 C65 . . 122.2(2) ?
C58 C57 C65 . . 119.3(2) ?
C59 C58 C57 . . 118.9(2) ?
C59 C58 C66 . . 121.4(3) ?
C57 C58 C66 . . 119.6(2) ?
O51 C59 C58 . . 114.8(2) ?
O51 C59 C60 . . 123.2(3) ?
C58 C59 C60 . . 122.0(3) ?
C59 C60 C55 . . 119.3(3) ?
C59 C60 C54A . . 117.0(4) ?
C55 C60 C54A . . 122.8(4) ?
C59 C60 C54B . . 122.1(4) ?
C55 C60 C54B . . 117.6(4) ?
C54A C60 C54B . . 19.4(3) ?
C52A C61A HA61A . . 109.5 ?
C52A C61A HA61B . . 109.5 ?
HA61A C61A HA61B . . 109.5 ?
C52A C61A HA61C . . 109.5 ?
HA61A C61A HA61C . . 109.5 ?
HA61B C61A HA61C . . 109.5 ?
C52A C62A HA62A . . 109.5 ?
C52A C62A HA62B . . 109.5 ?
HA62A C62A HA62B . . 109.5 ?
C52A C62A HA62C . . 109.5 ?
HA62A C62A HA62C . . 109.5 ?
HA62B C62A HA62C . . 109.5 ?
C52B C61B HB61A . . 109.5 ?
C52B C61B HB61B . . 109.5 ?
HB61A C61B HB61B . . 109.5 ?
C52B C61B HB61C . . 109.5 ?
HB61A C61B HB61C . . 109.5 ?
HB61B C61B HB61C . . 109.5 ?
C52B C62B HB62A . . 109.5 ?
C52B C62B HB62B . . 109.5 ?
HB62A C62B HB62B . . 109.5 ?
C52B C62B HB62C . . 109.5 ?
HB62A C62B HB62C . . 109.5 ?
HB62B C62B HB62C . . 109.5 ?
C55 C63 H63A . . 109.5 ?
C55 C63 H63B . . 109.5 ?
H63A C63 H63B . . 109.5 ?
C55 C63 H63C . . 109.5 ?
H63A C63 H63C . . 109.5 ?
H63B C63 H63C . . 109.5 ?
C56 O64 C67 . . 116.09(18) ?
C57 C65 H65A . . 109.5 ?
C57 C65 H65B . . 109.5 ?
H65A C65 H65B . . 109.5 ?
C57 C65 H65C . . 109.5 ?
H65A C65 H65C . . 109.5 ?
H65B C65 H65C . . 109.5 ?
C58 C66 H66A . . 109.5 ?
C58 C66 H66B . . 109.5 ?
H66A C66 H66B . . 109.5 ?
C58 C66 H66C . . 109.5 ?
H66A C66 H66C . . 109.5 ?
H66B C66 H66C . . 109.5 ?
O73 C67 O64 . . 109.6(2) ?
O73 C67 C68 . . 108.2(2) ?
O64 C67 C68 . . 109.7(2) ?
O73 C67 H67A . . 109.8 ?
O64 C67 H67A . . 109.8 ?
C68 C67 H67A . . 109.8 ?
O74 C68 C69 . . 108.4(2) ?
O74 C68 C67 . . 111.1(2) ?
C69 C68 C67 . . 109.9(2) ?
O74 C68 H68A . . 109.1 ?
C69 C68 H68A . . 109.1 ?
C67 C68 H68A . . 109.1 ?
O78 C69 C68 . . 110.5(2) ?
O78 C69 C70 . . 108.4(2) ?
C68 C69 C70 . . 109.1(2) ?
O78 C69 H69A . . 109.6 ?
C68 C69 H69A . . 109.6 ?
C70 C69 H69A . . 109.6 ?
O82 C70 C69 . . 108.8(2) ?
O82 C70 C71 . . 107.7(2) ?
C69 C70 C71 . . 110.4(2) ?
O82 C70 H70A . . 110.0 ?
C69 C70 H70A . . 110.0 ?
C71 C70 H70A . . 110.0 ?
O73 C71 C72 . . 106.5(2) ?
O73 C71 C70 . . 110.1(2) ?
C72 C71 C70 . . 111.3(2) ?
O73 C71 H71A . . 109.6 ?
C72 C71 H71A . . 109.6 ?
C70 C71 H71A . . 109.6 ?
O86 C72 C71 . . 111.0(2) ?
O86 C72 H72A . . 109.4 ?
C71 C72 H72A . . 109.4 ?
O86 C72 H72B . . 109.4 ?
C71 C72 H72B . . 109.4 ?
H72A C72 H72B . . 108.0 ?
C67 O73 C71 . . 114.6(2) ?
C75 O74 C68 . . 116.2(2) ?
O76 C75 O74 . . 121.9(3) ?
O76 C75 C77 . . 126.6(3) ?
O74 C75 C77 . . 111.5(3) ?
C75 C77 H77A . . 109.5 ?
C75 C77 H77B . . 109.5 ?
H77A C77 H77B . . 109.5 ?
C75 C77 H77C . . 109.5 ?
H77A C77 H77C . . 109.5 ?
H77B C77 H77C . . 109.5 ?
C79 O78 C69 . . 117.1(2) ?
O80 C79 O78 . . 123.5(3) ?
O80 C79 C81 . . 125.5(3) ?
O78 C79 C81 . . 111.0(2) ?
C79 C81 H81A . . 109.5 ?
C79 C81 H81B . . 109.5 ?
H81A C81 H81B . . 109.5 ?
C79 C81 H81C . . 109.5 ?
H81A C81 H81C . . 109.5 ?
H81B C81 H81C . . 109.5 ?
C83 O82 C70 . . 117.3(2) ?
O85 C83 O82 . . 123.9(3) ?
O85 C83 C84 . . 125.5(3) ?
O82 C83 C84 . . 110.6(2) ?
C83 C84 H84A . . 109.5 ?
C83 C84 H84B . . 109.5 ?
H84A C84 H84B . . 109.5 ?
C83 C84 H84C . . 109.5 ?
H84A C84 H84C . . 109.5 ?
H84B C84 H84C . . 109.5 ?
C87 O86 C72 . . 117.7(3) ?
O89 C87 O86 . . 122.5(3) ?
O89 C87 C88 . . 126.2(4) ?
O86 C87 C88 . . 111.2(4) ?
C87 C88 H88A . . 109.5 ?
C87 C88 H88B . . 109.5 ?
H88A C88 H88B . . 109.5 ?
C87 C88 H88C . . 109.5 ?
H88A C88 H88C . . 109.5 ?
H88B C88 H88C . . 109.5 ?

loop_
_geom_bond_atom_site_label_1
_geom_bond_atom_site_label_2
_geom_bond_site_symmetry_2
_geom_bond_distance
_geom_bond_publ_flag
O01 C02B . 1.26(4) ?
O01 C09 . 1.390(4) ?
O01 C02A . 1.465(7) ?
C02A C12A . 1.504(6) ?
C02A C03A . 1.518(6) ?
C02A C11A . 1.524(7) ?
C03A C04A . 1.521(6) ?
C03A HA03A . 0.9900 ?
C03A HA03B . 0.9900 ?
C04A C10 . 1.517(5) ?
C04A HA04A . 0.9900 ?
C04A HA04B . 0.9900 ?
C02B C11B . 1.526(19) ?
C02B C03B . 1.526(19) ?
C02B C12B . 1.535(19) ?
C03B C04B . 1.532(17) ?
C03B HB03A . 0.9900 ?
C03B HB03B . 0.9900 ?
C04B C10 . 1.525(17) ?
C04B HB04A . 0.9900 ?
C04B HB04B . 0.9900 ?
C05 C06 . 1.391(4) ?
C05 C10 . 1.417(4) ?
C05 C13 . 1.504(4) ?
C06 O14 . 1.410(3) ?
C06 C07 . 1.407(4) ?
C07 C08 . 1.400(4) ?
C07 C15 . 1.506(4) ?
C08 C09 . 1.394(4) ?
C08 C16 . 1.508(4) ?
C09 C10 . 1.389(4) ?
C11A HA11A . 0.9800 ?
C11A HA11B . 0.9800 ?
C11A HA11C . 0.9800 ?
C12A HA12A . 0.9800 ?
C12A HA12B . 0.9800 ?
C12A HA12C . 0.9800 ?
C11B HB11A . 0.9800 ?
C11B HB11B . 0.9800 ?
C11B HB11C . 0.9800 ?
C12B HB12A . 0.9800 ?
C12B HB12B . 0.9800 ?
C12B HB12C . 0.9800 ?
C13 H13A . 0.9800 ?
C13 H13B . 0.9800 ?
C13 H13C . 0.9800 ?
O14 C17 . 1.422(3) ?
C15 H15A . 0.9800 ?
C15 H15B . 0.9800 ?
C15 H15C . 0.9800 ?
C16 H16A . 0.9800 ?
C16 H16B . 0.9800 ?
C16 H16C . 0.9800 ?
C17 O23 . 1.407(3) ?
C17 C18 . 1.530(4) ?
C17 H17A . 1.0000 ?
C18 O24 . 1.440(3) ?
C18 C19 . 1.510(4) ?
C18 H18A . 1.0000 ?
C19 O28 . 1.447(3) ?
C19 C20 . 1.516(4) ?
C19 H19A . 1.0000 ?
C20 O32 . 1.451(3) ?
C20 C21 . 1.526(4) ?
C20 H20A . 1.0000 ?
C21 O23 . 1.433(3) ?
C21 C22 . 1.508(4) ?
C21 H21A . 1.0000 ?
C22 O36 . 1.435(4) ?
C22 H22A . 0.9900 ?
C22 H22B . 0.9900 ?
O24 C25 . 1.354(3) ?
C25 O26 . 1.196(3) ?
C25 C27 . 1.491(4) ?
C27 H27A . 0.9800 ?
C27 H27B . 0.9800 ?
C27 H27C . 0.9800 ?
O28 C29 . 1.359(4) ?
C29 O30 . 1.193(3) ?
C29 C31 . 1.499(4) ?
C31 H31A . 0.9800 ?
C31 H31B . 0.9800 ?
C31 H31C . 0.9800 ?
O32 C33 . 1.358(4) ?
C33 O35 . 1.181(4) ?
C33 C34 . 1.496(5) ?
C34 H34A . 0.9800 ?
C34 H34B . 0.9800 ?
C34 H34C . 0.9800 ?
O36 C37 . 1.342(4) ?
C37 O39 . 1.211(4) ?
C37 C38 . 1.490(5) ?
C38 H38A . 0.9800 ?
C38 H38B . 0.9800 ?
C38 H38C . 0.9800 ?
O51 C52A . 1.36(2) ?
O51 C59 . 1.383(4) ?
O51 C52B . 1.53(2) ?
C52A C61A . 1.499(19) ?
C52A C62A . 1.53(2) ?
C52A C53A . 1.541(15) ?
C53A C54A . 1.529(9) ?
C53A HA53A . 0.9900 ?
C53A HA53B . 0.9900 ?
C54A C60 . 1.515(9) ?
C54A HA54A . 0.9900 ?
C54A HA54B . 0.9900 ?
C52B C61B . 1.49(2) ?
C52B C53B . 1.521(16) ?
C52B C62B . 1.52(2) ?
C53B C54B . 1.514(11) ?
C53B HB53A . 0.9900 ?
C53B HB53B . 0.9900 ?
C54B C60 . 1.554(10) ?
C54B HB54A . 0.9900 ?
C54B HB54B . 0.9900 ?
C55 C56 . 1.394(4) ?
C55 C60 . 1.403(4) ?
C55 C63 . 1.514(4) ?
C56 C57 . 1.396(4) ?
C56 O64 . 1.414(3) ?
C57 C58 . 1.407(4) ?
C57 C65 . 1.504(4) ?
C58 C59 . 1.395(4) ?
C58 C66 . 1.508(4) ?
C59 C60 . 1.396(4) ?
C61A HA61A . 0.9800 ?
C61A HA61B . 0.9800 ?
C61A HA61C . 0.9800 ?
C62A HA62A . 0.9800 ?
C62A HA62B . 0.9800 ?
C62A HA62C . 0.9800 ?
C61B HB61A . 0.9800 ?
C61B HB61B . 0.9800 ?
C61B HB61C . 0.9800 ?
C62B HB62A . 0.9800 ?
C62B HB62B . 0.9800 ?
C62B HB62C . 0.9800 ?
C63 H63A . 0.9800 ?
C63 H63B . 0.9800 ?
C63 H63C . 0.9800 ?
O64 C67 . 1.426(3) ?
C65 H65A . 0.9800 ?
C65 H65B . 0.9800 ?
C65 H65C . 0.9800 ?
C66 H66A . 0.9800 ?
C66 H66B . 0.9800 ?
C66 H66C . 0.9800 ?
C67 O73 . 1.404(3) ?
C67 C68 . 1.529(4) ?
C67 H67A . 1.0000 ?
C68 O74 . 1.432(3) ?
C68 C69 . 1.510(3) ?
C68 H68A . 1.0000 ?
C69 O78 . 1.435(3) ?
C69 C70 . 1.517(4) ?
C69 H69A . 1.0000 ?
C70 O82 . 1.442(3) ?
C70 C71 . 1.530(4) ?
C70 H70A . 1.0000 ?
C71 O73 . 1.436(3) ?
C71 C72 . 1.509(4) ?
C71 H71A . 1.0000 ?
C72 O86 . 1.445(4) ?
C72 H72A . 0.9900 ?
C72 H72B . 0.9900 ?
O74 C75 . 1.364(3) ?
C75 O76 . 1.204(4) ?
C75 C77 . 1.480(4) ?
C77 H77A . 0.9800 ?
C77 H77B . 0.9800 ?
C77 H77C . 0.9800 ?
O78 C79 . 1.367(3) ?
C79 O80 . 1.190(4) ?
C79 C81 . 1.495(4) ?
C81 H81A . 0.9800 ?
C81 H81B . 0.9800 ?
C81 H81C . 0.9800 ?
O82 C83 . 1.361(3) ?
C83 O85 . 1.190(4) ?
C83 C84 . 1.488(4) ?
C84 H84A . 0.9800 ?
C84 H84B . 0.9800 ?
C84 H84C . 0.9800 ?
O86 C87 . 1.337(4) ?
C87 O89 . 1.204(4) ?
C87 C88 . 1.488(5) ?
C88 H88A . 0.9800 ?
C88 H88B . 0.9800 ?
C88 H88C . 0.9800 ?

loop_
_geom_torsion_atom_site_label_1
_geom_torsion_atom_site_label_2
_geom_torsion_atom_site_label_3
_geom_torsion_atom_site_label_4
_geom_torsion_site_symmetry_1
_geom_torsion_site_symmetry_2
_geom_torsion_site_symmetry_3
_geom_torsion_site_symmetry_4
_geom_torsion
_geom_torsion_publ_flag
C02B O01 C02A C12A . . . . 48(11) ?
C09 O01 C02A C12A . . . . -162.9(3) ?
C02B O01 C02A C03A . . . . 169(12) ?
C09 O01 C02A C03A . . . . -42.6(5) ?
C02B O01 C02A C11A . . . . -70(11) ?
C09 O01 C02A C11A . . . . 78.9(4) ?
O01 C02A C03A C04A . . . . 59.6(5) ?
C12A C02A C03A C04A . . . . 175.9(4) ?
C11A C02A C03A C04A . . . . -58.6(5) ?
C02A C03A C04A C10 . . . . -45.5(5) ?
C09 O01 C02B C11B . . . . -95.5(14) ?
C02A O01 C02B C11B . . . . -62(11) ?
C09 O01 C02B C03B . . . . 18(3) ?
C02A O01 C02B C03B . . . . 52(10) ?
C09 O01 C02B C12B . . . . 150.1(16) ?
C02A O01 C02B C12B . . . . -176(13) ?
O01 C02B C03B C04B . . . . -46(3) ?
C11B C02B C03B C04B . . . . 56(3) ?
C12B C02B C03B C04B . . . . 178(2) ?
C02B C03B C04B C10 . . . . 40(3) ?
C10 C05 C06 O14 . . . . -179.9(2) ?
C13 C05 C06 O14 . . . . -2.2(4) ?
C10 C05 C06 C07 . . . . -3.9(4) ?
C13 C05 C06 C07 . . . . 173.9(2) ?
C05 C06 C07 C08 . . . . 4.5(4) ?
O14 C06 C07 C08 . . . . -179.3(2) ?
C05 C06 C07 C15 . . . . -172.1(2) ?
O14 C06 C07 C15 . . . . 4.1(3) ?
C06 C07 C08 C09 . . . . -1.2(4) ?
C15 C07 C08 C09 . . . . 175.5(2) ?
C06 C07 C08 C16 . . . . 179.7(2) ?
C15 C07 C08 C16 . . . . -3.5(4) ?
C02B O01 C09 C10 . . . . 16.6(15) ?
C02A O01 C09 C10 . . . . 12.4(4) ?
C02B O01 C09 C08 . . . . -166.3(15) ?
C02A O01 C09 C08 . . . . -170.5(3) ?
C07 C08 C09 O01 . . . . -179.7(2) ?
C16 C08 C09 O01 . . . . -0.7(4) ?
C07 C08 C09 C10 . . . . -2.7(4) ?
C16 C08 C09 C10 . . . . 176.4(3) ?
O01 C09 C10 C05 . . . . -179.9(2) ?
C08 C09 C10 C05 . . . . 3.3(4) ?
O01 C09 C10 C04A . . . . 2.4(4) ?
C08 C09 C10 C04A . . . . -174.5(3) ?
O01 C09 C10 C04B . . . . -20.6(15) ?
C08 C09 C10 C04B . . . . 162.6(15) ?
C06 C05 C10 C09 . . . . 0.0(4) ?
C13 C05 C10 C09 . . . . -177.8(3) ?
C06 C05 C10 C04A . . . . 177.8(3) ?
C13 C05 C10 C04A . . . . 0.0(4) ?
C06 C05 C10 C04B . . . . -158.1(15) ?
C13 C05 C10 C04B . . . . 24.2(15) ?
C03A C04A C10 C09 . . . . 14.9(5) ?
C03A C04A C10 C05 . . . . -162.8(3) ?
C03A C04A C10 C04B . . . . 97(3) ?
C03B C04B C10 C09 . . . . -9(3) ?
C03B C04B C10 C05 . . . . 150.0(15) ?
C03B C04B C10 C04A . . . . -118(4) ?
C05 C06 O14 C17 . . . . -68.2(3) ?
C07 C06 O14 C17 . . . . 115.6(3) ?
C06 O14 C17 O23 . . . . 137.0(2) ?
C06 O14 C17 C18 . . . . -104.8(3) ?
O23 C17 C18 O24 . . . . 179.22(19) ?
O14 C17 C18 O24 . . . . 59.8(3) ?
O23 C17 C18 C19 . . . . 60.5(3) ?
O14 C17 C18 C19 . . . . -59.0(3) ?
O24 C18 C19 O28 . . . . 64.1(3) ?
C17 C18 C19 O28 . . . . -175.3(2) ?
O24 C18 C19 C20 . . . . -177.3(2) ?
C17 C18 C19 C20 . . . . -56.7(3) ?
O28 C19 C20 O32 . . . . -71.9(2) ?
C18 C19 C20 O32 . . . . 169.06(19) ?
O28 C19 C20 C21 . . . . 172.1(2) ?
C18 C19 C20 C21 . . . . 53.1(3) ?
O32 C20 C21 O23 . . . . -169.9(2) ?
C19 C20 C21 O23 . . . . -53.3(3) ?
O32 C20 C21 C22 . . . . 72.6(3) ?
C19 C20 C21 C22 . . . . -170.8(2) ?
O23 C21 C22 O36 . . . . 57.8(3) ?
C20 C21 C22 O36 . . . . 177.5(2) ?
O14 C17 O23 C21 . . . . 56.5(3) ?
C18 C17 O23 C21 . . . . -63.5(3) ?
C22 C21 O23 C17 . . . . -178.6(2) ?
C20 C21 O23 C17 . . . . 60.5(3) ?
C19 C18 O24 C25 . . . . -160.4(2) ?
C17 C18 O24 C25 . . . . 79.4(3) ?
C18 O24 C25 O26 . . . . 4.1(4) ?
C18 O24 C25 C27 . . . . -176.4(2) ?
C18 C19 O28 C29 . . . . -112.1(3) ?
C20 C19 O28 C29 . . . . 128.8(2) ?
C19 O28 C29 O30 . . . . 0.0(4) ?
C19 O28 C29 C31 . . . . 178.9(2) ?
C19 C20 O32 C33 . . . . 103.3(3) ?
C21 C20 O32 C33 . . . . -138.0(2) ?
C20 O32 C33 O35 . . . . 6.1(4) ?
C20 O32 C33 C34 . . . . -174.2(3) ?
C21 C22 O36 C37 . . . . 79.0(3) ?
C22 O36 C37 O39 . . . . 2.3(4) ?
C22 O36 C37 C38 . . . . -176.6(2) ?
C59 O51 C52A C61A . . . . -85.3(10) ?
C52B O51 C52A C61A . . . . -114(12) ?
C59 O51 C52A C62A . . . . 155.7(7) ?
C52B O51 C52A C62A . . . . 127(12) ?
C59 O51 C52A C53A . . . . 35.6(15) ?
C52B O51 C52A C53A . . . . 7(11) ?
O51 C52A C53A C54A . . . . -53.6(13) ?
C61A C52A C53A C54A . . . . 61.1(17) ?
C62A C52A C53A C54A . . . . -175.7(9) ?
C52A C53A C54A C60 . . . . 42.3(12) ?
C52A O51 C52B C61B . . . . -120(12) ?
C59 O51 C52B C61B . . . . 86.5(9) ?
C52A O51 C52B C53B . . . . 118(12) ?
C59 O51 C52B C53B . . . . -34.8(16) ?
C52A O51 C52B C62B . . . . -3(11) ?
C59 O51 C52B C62B . . . . -156.2(7) ?
C61B C52B C53B C54B . . . . -56.8(17) ?
O51 C52B C53B C54B . . . . 56.1(16) ?
C62B C52B C53B C54B . . . . 173.9(11) ?
C52B C53B C54B C60 . . . . -41.4(12) ?
C60 C55 C56 C57 . . . . -6.7(4) ?
C63 C55 C56 C57 . . . . 171.5(2) ?
C60 C55 C56 O64 . . . . 178.2(2) ?
C63 C55 C56 O64 . . . . -3.7(4) ?
C55 C56 C57 C58 . . . . 6.4(4) ?
O64 C56 C57 C58 . . . . -178.4(2) ?
C55 C56 C57 C65 . . . . -170.3(2) ?
O64 C56 C57 C65 . . . . 4.9(4) ?
C56 C57 C58 C59 . . . . -1.4(4) ?
C65 C57 C58 C59 . . . . 175.4(3) ?
C56 C57 C58 C66 . . . . -178.5(2) ?
C65 C57 C58 C66 . . . . -1.7(4) ?
C52A O51 C59 C58 . . . . 175.5(9) ?
C52B O51 C59 C58 . . . . 179.4(9) ?
C52A O51 C59 C60 . . . . -4.2(10) ?
C52B O51 C59 C60 . . . . -0.3(10) ?
C57 C58 C59 O51 . . . . 177.2(3) ?
C66 C58 C59 O51 . . . . -5.7(4) ?
C57 C58 C59 C60 . . . . -3.1(4) ?
C66 C58 C59 C60 . . . . 174.0(3) ?
O51 C59 C60 C55 . . . . -177.5(3) ?
C58 C59 C60 C55 . . . . 2.8(5) ?
O51 C59 C60 C54A . . . . -7.9(6) ?
C58 C59 C60 C54A . . . . 172.5(5) ?
O51 C59 C60 C54B . . . . 13.7(6) ?
C58 C59 C60 C54B . . . . -165.9(4) ?
C56 C55 C60 C59 . . . . 1.9(4) ?
C63 C55 C60 C59 . . . . -176.2(3) ?
C56 C55 C60 C54A . . . . -167.1(4) ?
C63 C55 C60 C54A . . . . 14.7(6) ?
C56 C55 C60 C54B . . . . 171.2(4) ?
C63 C55 C60 C54B . . . . -6.9(5) ?
C53A C54A C60 C59 . . . . -13.4(8) ?
C53A C54A C60 C55 . . . . 155.9(5) ?
C53A C54A C60 C54B . . . . -124(2) ?
C53B C54B C60 C59 . . . . 8.7(8) ?
C53B C54B C60 C55 . . . . -160.2(4) ?
C53B C54B C60 C54A . . . . 89(2) ?
C55 C56 O64 C67 . . . . -69.3(3) ?
C57 C56 O64 C67 . . . . 115.3(3) ?
C56 O64 C67 O73 . . . . 136.3(2) ?
C56 O64 C67 C68 . . . . -105.0(2) ?
O73 C67 C68 O74 . . . . -179.99(19) ?
O64 C67 C68 O74 . . . . 60.5(3) ?
O73 C67 C68 C69 . . . . 60.0(3) ?
O64 C67 C68 C69 . . . . -59.4(3) ?
O74 C68 C69 O78 . . . . 61.9(3) ?
C67 C68 C69 O78 . . . . -176.5(2) ?
O74 C68 C69 C70 . . . . -179.1(2) ?
C67 C68 C69 C70 . . . . -57.5(3) ?
O78 C69 C70 O82 . . . . -67.5(3) ?
C68 C69 C70 O82 . . . . 172.2(2) ?
O78 C69 C70 C71 . . . . 174.6(2) ?
C68 C69 C70 C71 . . . . 54.2(3) ?
O82 C70 C71 O73 . . . . -172.12(19) ?
C69 C70 C71 O73 . . . . -53.4(3) ?
O82 C70 C71 C72 . . . . 70.1(3) ?
C69 C70 C71 C72 . . . . -171.3(2) ?
O73 C71 C72 O86 . . . . 50.8(3) ?
C70 C71 C72 O86 . . . . 170.7(2) ?
O64 C67 O73 C71 . . . . 57.8(3) ?
C68 C67 O73 C71 . . . . -61.8(3) ?
C72 C71 O73 C67 . . . . 180.0(2) ?
C70 C71 O73 C67 . . . . 59.1(3) ?
C69 C68 O74 C75 . . . . -161.9(2) ?
C67 C68 O74 C75 . . . . 77.3(3) ?
C68 O74 C75 O76 . . . . 1.4(4) ?
C68 O74 C75 C77 . . . . -179.6(2) ?
C68 C69 O78 C79 . . . . -105.6(3) ?
C70 C69 O78 C79 . . . . 134.9(2) ?
C69 O78 C79 O80 . . . . -1.7(4) ?
C69 O78 C79 C81 . . . . 178.5(2) ?
C69 C70 O82 C83 . . . . 99.7(3) ?
C71 C70 O82 C83 . . . . -140.7(2) ?
C70 O82 C83 O85 . . . . 7.9(4) ?
C70 O82 C83 C84 . . . . -172.3(2) ?
C71 C72 O86 C87 . . . . 78.2(3) ?
C72 O86 C87 O89 . . . . 4.3(4) ?
C72 O86 C87 C88 . . . . -174.4(3) ?
